data_9013776
loop_
_publ_author_name
'Hawthorne, F. C.'
'Ungaretti, L.'
'Oberti, R.'
'Caucia, F.'
'Callegari, A.'

_publ_section_title
;The crystal chemistry of staurolite. I. Crystal structure and site
 populations Sample Code: 85DM66b Locality: Dora Maira, Italy
;
_journal_name_full 'The Canadian Mineralogist'
_journal_page_first 551
_journal_page_last 582
_journal_volume 31
_journal_year 1993
_chemical_compound_source 'Dora Maira, Italy'
_chemical_formula_sum 'Al4.409 Fe0.308 Li0.235 Mg0.603 O12 Si1.99 Zn0.005'
_chemical_name_mineral Staurolite
_space_group_IT_number 12
_symmetry_space_group_name_Hall '-C 2y'
_symmetry_space_group_name_H-M 'C 1 2/m 1'
_cell_angle_alpha 90
_cell_angle_beta 90.007
_cell_angle_gamma 90
_cell_length_a 7.8706
_cell_length_b 16.5411
_cell_length_c 5.6323
_cell_formula_units_Z 4
_cell_volume 733.260
_database_code_amcsd 0005338
_exptl_crystal_density_diffrn 3.629
_cod_original_formula_sum 'O12 Si1.99 Al4.409 Mg.603 Zn.005 Li.235 Fe.308'
_cod_database_code 9013776

loop_
_space_group_symop_operation_xyz
x,y,z
1/2+x,1/2+y,z
x,-y,z
1/2+x,1/2-y,z
-x,y,-z
1/2-x,1/2+y,-z
-x,-y,-z
1/2-x,1/2-y,-z

loop_
_atom_site_label
_atom_site_fract_x
_atom_site_fract_y
_atom_site_fract_z
_atom_site_occupancy
_atom_site_U_iso_or_equiv
O1 0.23339 0.00000 0.96277 1.00000 0.00940
O2 0.23640 0.00000 0.53212 1.00000 0.00783
O3 0.25566 0.16152 0.01540 1.00000 0.00439
O4 0.25422 0.16122 0.48370 1.00000 0.00426
O5 0.00165 0.08903 0.24470 1.00000 0.00689
O6 0.02168 0.24932 0.24941 1.00000 0.00465
O7 0.52718 0.09990 0.24931 1.00000 0.00464
Si1 0.13410 0.16613 0.24826 0.99500 0.00357
Al1 0.13410 0.16613 0.24826 0.00500 0.00357
Mg1 0.39184 0.00000 0.24624 0.55000 0.01548
Zn1 0.39184 0.00000 0.24624 0.00500 0.01548
Li1 0.39184 0.00000 0.24624 0.23500 0.01548
Al3 0.50000 0.17498 0.00000 0.97200 0.00466
Mg3 0.50000 0.17498 0.00000 0.01800 0.00466
Fe3 0.50000 0.17498 0.00000 0.01000 0.00466
Al4 0.50000 0.17484 0.50000 0.97200 0.00523
Mg4 0.50000 0.17484 0.50000 0.01800 0.00523
Fe4 0.50000 0.17484 0.50000 0.01000 0.00523
Al5 0.26323 0.41049 0.25193 0.98000 0.00591
Mg5 0.26323 0.41049 0.25193 0.00600 0.00591
Fe5 0.26323 0.41049 0.25193 0.01400 0.00591
Al6 0.00000 0.00000 0.00000 0.49500 0.00504
Mg6 0.00000 0.00000 0.00000 0.00500 0.00504
Al7 0.00000 0.00000 0.50000 0.49500 0.00629
Mg7 0.00000 0.00000 0.50000 0.00500 0.00629
Fe8 0.50000 0.00000 0.00000 0.26000 0.00703
Fe9 0.50000 0.00000 0.50000 0.26000 0.00959

loop_
_cod_related_entry_id
_cod_related_entry_database
_cod_related_entry_code
1 AMCSD 0005338
